data_4506215
loop_
_publ_author_name
'Zheng, Zhen Nu'
'Jang, Young Ok'
'Lee, Soon W.'

_publ_section_title
;
 4f-Block Metal Complexes as Secondary Building Units in Preparing 4d--4f
 Coordination Polymers: Preparation, Structures, and Luminescent
 Properties of [Ln2L6(H2O)4]&#x00B7;{[Ln2L4(H2O)6](NO3)2} and
 {[AgLnL2(H2O)3](NO3)2(H2O)4} (L = 3-Pyridinepropinoate, Ln = Eu, Tb, Nd)
;
_journal_issue 6
_journal_name_full 'Crystal Growth &amp; Design'
_journal_page_first 3045
_journal_paper_doi 10.1021/cg300256k
_journal_volume 12
_journal_year 2012
_chemical_formula_moiety 'C16 H22 Ag Eu N2 O7, 2(N O3), 4(H2 O)'
_chemical_formula_sum 'C16 H30 Ag Eu N4 O17'
_chemical_formula_weight 810.27
_chemical_name_systematic
; 
 ? 
;
_space_group_IT_number 14
_symmetry_cell_setting monoclinic
_symmetry_space_group_name_Hall '-P 2ybc'
_symmetry_space_group_name_H-M 'P 1 21/c 1'
_atom_sites_solution_hydrogens geom
_atom_sites_solution_primary direct
_atom_sites_solution_secondary difmap
_audit_creation_method SHELXL-97
_cell_angle_alpha 90.00
_cell_angle_beta 100.2250(10)
_cell_angle_gamma 90.00
_cell_formula_units_Z 4
_cell_length_a 7.8102(2)
_cell_length_b 19.4048(5)
_cell_length_c 17.9157(5)
_cell_measurement_reflns_used 9897
_cell_measurement_temperature 296(2)
_cell_measurement_theta_max 28.34
_cell_measurement_theta_min 2.31
_cell_volume 2672.10(12)
_computing_cell_refinement 'Bruker SAINT'
_computing_data_collection 'Bruker APEX2'
_computing_data_reduction 'Bruker SAINT'
_computing_molecular_graphics 'Bruker SHELXTL'
_computing_publication_material 'Bruker SHELXTL'
_computing_structure_refinement 'SHELXL-97 (Sheldrick, 2008)'
_computing_structure_solution 'SHELXS-97 (Sheldrick, 2008)'
_diffrn_ambient_temperature 296(2)
_diffrn_measured_fraction_theta_full 0.990
_diffrn_measured_fraction_theta_max 0.990
_diffrn_measurement_device_type 'Bruker APEX-II CCD'
_diffrn_measurement_method 'phi and omega scans'
_diffrn_radiation_monochromator graphite
_diffrn_radiation_source 'sealed tube'
_diffrn_radiation_type MoK\a
_diffrn_radiation_wavelength 0.71073
_diffrn_reflns_av_R_equivalents 0.0280
_diffrn_reflns_av_sigmaI/netI 0.0188
_diffrn_reflns_limit_h_max 10
_diffrn_reflns_limit_h_min -10
_diffrn_reflns_limit_k_max 25
_diffrn_reflns_limit_k_min -25
_diffrn_reflns_limit_l_max 19
_diffrn_reflns_limit_l_min -23
_diffrn_reflns_number 43939
_diffrn_reflns_theta_full 28.38
_diffrn_reflns_theta_max 28.38
_diffrn_reflns_theta_min 1.56
_exptl_absorpt_coefficient_mu 3.143
_exptl_absorpt_correction_T_max 0.6674
_exptl_absorpt_correction_T_min 0.3520
_exptl_absorpt_correction_type multi-scan
_exptl_absorpt_process_details '(SADABS; Sheldrick, 1996)'
_exptl_crystal_colour colourless
_exptl_crystal_density_diffrn 2.014
_exptl_crystal_density_method 'not measured'
_exptl_crystal_description BLOCK
_exptl_crystal_F_000 1600
_exptl_crystal_size_max 0.42
_exptl_crystal_size_mid 0.18
_exptl_crystal_size_min 0.14
_refine_diff_density_max 0.667
_refine_diff_density_min -0.586
_refine_diff_density_rms 0.080
_refine_ls_extinction_method none
_refine_ls_goodness_of_fit_ref 1.039
_refine_ls_hydrogen_treatment mixed
_refine_ls_matrix_type full
_refine_ls_number_parameters 376
_refine_ls_number_reflns 6639
_refine_ls_number_restraints 0
_refine_ls_restrained_S_all 1.039
_refine_ls_R_factor_all 0.0294
_refine_ls_R_factor_gt 0.0236
_refine_ls_shift/su_max 0.000
_refine_ls_shift/su_mean 0.000
_refine_ls_structure_factor_coef Fsqd
_refine_ls_weighting_details 'calc w=1/[\s^2^(Fo^2^)+(0.0308P)^2^+1.8249P] where P=(Fo^2^+2Fc^2^)/3'
_refine_ls_weighting_scheme calc
_refine_ls_wR_factor_gt 0.0558
_refine_ls_wR_factor_ref 0.0585
_reflns_number_gt 5845
_reflns_number_total 6639
_reflns_threshold_expression >2sigma(I)
_cod_data_source_file cg300256k_si_004.cif
_cod_data_source_block eu-ag
_cod_depositor_comments
;
The following automatic conversions were performed:

'_symmetry_cell_setting' value 'Monoclinic' changed to 'monoclinic'
according to /home/saulius/struct/CIF-dictionaries/cif_core.dic
dictionary named 'cif_core.dic' version 2.4.1 from 2010-06-29.

Automatic conversion script
Id: cif_fix_values 1891 2012-01-12 08:04:46Z andrius 
;
_cod_original_sg_symbol_H-M 'P 21/c  '
_cod_database_code 4506215

loop_
_symmetry_equiv_pos_as_xyz
'x, y, z'
'-x, y+1/2, -z+1/2'
'-x, -y, -z'
'x, -y-1/2, z-1/2'

loop_
_atom_site_label
_atom_site_type_symbol
_atom_site_fract_x
_atom_site_fract_y
_atom_site_fract_z
_atom_site_U_iso_or_equiv
_atom_site_adp_type
_atom_site_occupancy
_atom_site_symmetry_multiplicity
_atom_site_calc_flag
_atom_site_refinement_flags
Eu1 Eu 0.245263(13) 0.530889(6) 0.485238(7) 0.02403(4) Uani 1 1 d .
Ag1 Ag 0.19847(4) -0.005868(15) 0.475924(17) 0.06269(8) Uani 1 1 d .
O1 O 0.0133(2) 0.43057(8) 0.48207(10) 0.0303(4) Uani 1 1 d .
O2 O 0.2658(2) 0.40786(9) 0.45302(11) 0.0343(4) Uani 1 1 d .
O3 O 0.2642(2) 0.48149(10) 0.61413(11) 0.0342(4) Uani 1 1 d .
O4 O 0.5072(2) 0.47154(9) 0.57152(11) 0.0306(4) Uani 1 1 d .
O5 O 0.0747(3) 0.51817(16) 0.35770(15) 0.0441(5) Uani 1 1 d .
O6 O 0.2146(4) 0.64189(14) 0.42350(18) 0.0594(7) Uani 1 1 d .
O7 O 0.4027(3) 0.61689(11) 0.57123(19) 0.0452(6) Uani 1 1 d .
O8 O -0.2538(6) 0.7775(3) 0.3248(5) 0.208(4) Uani 1 1 d .
O9 O 0.0056(6) 0.7696(3) 0.3812(3) 0.150(2) Uani 1 1 d .
O10 O -0.1569(7) 0.6860(2) 0.3770(2) 0.1294(17) Uani 1 1 d .
O11 O 0.5201(10) 0.5952(4) 0.7396(4) 0.208(3) Uani 1 1 d .
O12 O 0.4050(11) 0.6114(3) 0.8325(4) 0.184(3) Uani 1 1 d .
O13 O 0.2978(12) 0.6502(5) 0.7241(5) 0.230(4) Uani 1 1 d .
O14 O 0.4413(8) 0.7405(2) 0.3960(4) 0.156(2) Uani 1 1 d .
O15 O 0.1037(10) 0.4104(3) 0.2688(3) 0.200(3) Uani 1 1 d .
O16 O 0.1699(12) 0.0827(3) 0.6026(3) 0.208(3) Uani 1 1 d .
O17 O 0.0928(12) 0.6070(4) 0.8628(4) 0.236(4) Uani 1 1 d .
N1 N 0.1069(3) 0.08048(12) 0.40699(16) 0.0449(6) Uani 1 1 d .
N2 N 0.6724(4) 0.41711(13) 0.94939(15) 0.0493(6) Uani 1 1 d .
N3 N -0.1372(5) 0.7449(2) 0.3645(3) 0.0839(11) Uani 1 1 d .
N4 N 0.4046(11) 0.6208(4) 0.7636(5) 0.133(2) Uani 1 1 d .
C1 C 0.0041(4) 0.07352(15) 0.33873(19) 0.0448(7) Uani 1 1 d .
H1 H -0.0364 0.0299 0.3229 0.054 Uiso 1 1 calc R
C2 C -0.0428(4) 0.12841(16) 0.29189(18) 0.0440(7) Uani 1 1 d .
H2 H -0.1132 0.1220 0.2448 0.053 Uiso 1 1 calc R
C3 C 0.0152(4) 0.19350(15) 0.31491(18) 0.0428(7) Uani 1 1 d .
H3 H -0.0168 0.2313 0.2837 0.051 Uiso 1 1 calc R
C4 C 0.1213(3) 0.20203(14) 0.38477(18) 0.0377(6) Uani 1 1 d .
C5 C 0.1628(4) 0.14438(15) 0.42877(18) 0.0421(7) Uani 1 1 d .
H5 H 0.2331 0.1497 0.4761 0.051 Uiso 1 1 calc R
C6 C 0.1919(4) 0.27153(14) 0.4122(2) 0.0435(7) Uani 1 1 d .
H6A H 0.2428 0.2935 0.3726 0.052 Uiso 1 1 calc R
H6B H 0.2833 0.2654 0.4560 0.052 Uiso 1 1 calc R
C7 C 0.0519(3) 0.31800(13) 0.43339(17) 0.0339(6) Uani 1 1 d .
H7A H -0.0418 0.3221 0.3901 0.041 Uiso 1 1 calc R
H7B H 0.0046 0.2966 0.4743 0.041 Uiso 1 1 calc R
C8 C 0.1155(3) 0.38853(12) 0.45773(14) 0.0266(5) Uani 1 1 d .
C9 C 0.7004(4) 0.34953(17) 0.9604(2) 0.0510(8) Uani 1 1 d .
H9 H 0.7705 0.3350 1.0051 0.061 Uiso 1 1 calc R
C10 C 0.6301(4) 0.30115(16) 0.9087(2) 0.0494(7) Uani 1 1 d .
H10 H 0.6501 0.2545 0.9186 0.059 Uiso 1 1 calc R
C11 C 0.5289(4) 0.32230(16) 0.84138(18) 0.0445(7) Uani 1 1 d .
H11 H 0.4822 0.2900 0.8050 0.053 Uiso 1 1 calc R
C12 C 0.4972(3) 0.39189(16) 0.82835(16) 0.0385(6) Uani 1 1 d .
C13 C 0.5723(4) 0.43689(16) 0.88426(18) 0.0458(7) Uani 1 1 d .
H13 H 0.5523 0.4838 0.8763 0.055 Uiso 1 1 calc R
C14 C 0.3926(3) 0.41943(18) 0.75568(17) 0.0425(7) Uani 1 1 d .
H14A H 0.3400 0.4630 0.7656 0.051 Uiso 1 1 calc R
H14B H 0.2998 0.3874 0.7366 0.051 Uiso 1 1 calc R
C15 C 0.5071(3) 0.42976(16) 0.69637(16) 0.0379(6) Uani 1 1 d .
H15A H 0.6054 0.4583 0.7181 0.045 Uiso 1 1 calc R
H15B H 0.5525 0.3853 0.6847 0.045 Uiso 1 1 calc R
C16 C 0.4191(3) 0.46216(12) 0.62415(15) 0.0284(5) Uani 1 1 d .
H1O H 0.098(7) 0.492(3) 0.340(3) 0.09(2) Uiso 1 1 d .
H2O H -0.022(7) 0.526(2) 0.360(3) 0.085(16) Uiso 1 1 d .
H3O H 0.118(5) 0.670(2) 0.412(2) 0.066(12) Uiso 1 1 d .
H4O H 0.261(6) 0.665(2) 0.419(3) 0.056(15) Uiso 1 1 d .
H5O H 0.399(5) 0.615(2) 0.609(2) 0.040(13) Uiso 1 1 d .
H6O H 0.511(5) 0.6176(19) 0.568(2) 0.059(11) Uiso 1 1 d .

loop_
_atom_site_aniso_label
_atom_site_aniso_U_11
_atom_site_aniso_U_22
_atom_site_aniso_U_33
_atom_site_aniso_U_23
_atom_site_aniso_U_13
_atom_site_aniso_U_12
Eu1 0.01767(6) 0.02118(6) 0.03470(8) 0.00237(5) 0.00865(4) 0.00207(4)
Ag1 0.0810(2) 0.04481(15) 0.05779(17) 0.00772(12) 0.00019(14) 0.00674(13)
O1 0.0248(8) 0.0223(8) 0.0458(11) -0.0020(7) 0.0120(7) 0.0031(6)
O2 0.0229(8) 0.0272(9) 0.0548(12) -0.0073(8) 0.0127(8) -0.0011(7)
O3 0.0208(8) 0.0467(11) 0.0361(10) 0.0065(8) 0.0080(7) 0.0037(7)
O4 0.0241(8) 0.0349(9) 0.0350(10) 0.0052(7) 0.0108(7) 0.0024(7)
O5 0.0303(11) 0.0597(15) 0.0428(13) 0.0100(11) 0.0076(9) 0.0006(10)
O6 0.0626(17) 0.0347(13) 0.084(2) 0.0223(13) 0.0225(15) 0.0069(12)
O7 0.0300(11) 0.0361(11) 0.070(2) -0.0130(11) 0.0103(11) -0.0009(8)
O8 0.096(3) 0.118(4) 0.389(10) 0.074(5) -0.020(5) 0.037(3)
O9 0.076(3) 0.164(5) 0.195(5) 0.023(4) -0.023(3) -0.014(3)
O10 0.183(4) 0.064(2) 0.116(3) 0.006(2) -0.042(3) -0.013(2)
O11 0.223(7) 0.173(6) 0.245(8) -0.124(6) 0.082(6) -0.053(5)
O12 0.307(9) 0.135(5) 0.116(4) -0.003(4) 0.055(5) 0.029(5)
O13 0.212(8) 0.283(11) 0.187(7) 0.069(7) 0.012(6) 0.057(7)
O14 0.182(5) 0.079(3) 0.235(6) 0.026(3) 0.115(5) -0.024(3)
O15 0.351(9) 0.156(5) 0.082(3) -0.029(3) 0.007(4) 0.118(5)
O16 0.378(10) 0.110(4) 0.123(4) -0.019(3) 0.011(5) 0.024(5)
O17 0.313(11) 0.217(8) 0.163(6) -0.009(6) 0.001(7) -0.005(7)
N1 0.0521(14) 0.0300(12) 0.0514(16) -0.0053(11) 0.0060(12) -0.0019(10)
N2 0.0633(16) 0.0406(14) 0.0409(15) 0.0031(11) 0.0011(12) -0.0047(12)
N3 0.073(2) 0.068(2) 0.107(3) 0.003(2) 0.003(2) 0.0155(19)
N4 0.161(6) 0.105(4) 0.148(6) -0.070(5) 0.069(5) -0.017(4)
C1 0.0477(16) 0.0322(14) 0.0549(19) -0.0142(13) 0.0100(14) -0.0069(12)
C2 0.0445(15) 0.0429(16) 0.0435(17) -0.0124(13) 0.0047(13) -0.0017(12)
C3 0.0437(15) 0.0338(14) 0.0518(18) -0.0033(13) 0.0112(13) 0.0022(12)
C4 0.0318(12) 0.0290(13) 0.0543(18) -0.0117(12) 0.0132(12) 0.0001(10)
C5 0.0410(14) 0.0337(14) 0.0498(18) -0.0113(12) 0.0028(13) -0.0004(11)
C6 0.0326(13) 0.0293(14) 0.069(2) -0.0169(13) 0.0108(13) -0.0011(10)
C7 0.0281(11) 0.0253(12) 0.0498(16) -0.0099(11) 0.0108(11) -0.0022(9)
C8 0.0228(10) 0.0248(11) 0.0323(13) -0.0012(9) 0.0054(9) 0.0027(8)
C9 0.0585(19) 0.0460(17) 0.0450(18) 0.0132(14) -0.0008(15) -0.0009(14)
C10 0.0544(18) 0.0333(15) 0.061(2) 0.0070(14) 0.0112(15) -0.0014(13)
C11 0.0463(16) 0.0452(17) 0.0432(17) -0.0013(13) 0.0109(13) -0.0105(13)
C12 0.0343(13) 0.0479(16) 0.0359(15) 0.0065(12) 0.0133(11) -0.0029(11)
C13 0.0546(17) 0.0362(15) 0.0466(18) 0.0079(13) 0.0089(14) 0.0009(13)
C14 0.0294(12) 0.0615(19) 0.0373(16) 0.0074(13) 0.0080(11) -0.0017(12)
C15 0.0257(11) 0.0517(17) 0.0369(15) 0.0100(12) 0.0074(10) 0.0049(11)
C16 0.0229(10) 0.0287(12) 0.0346(14) 0.0018(10) 0.0076(9) -0.0010(9)

loop_
_atom_type_symbol
_atom_type_description
_atom_type_scat_dispersion_real
_atom_type_scat_dispersion_imag
_atom_type_scat_source
C C 0.0033 0.0016 'International Tables Vol C Tables 4.2.6.8 and 6.1.1.4'
H H 0.0000 0.0000 'International Tables Vol C Tables 4.2.6.8 and 6.1.1.4'
N N 0.0061 0.0033 'International Tables Vol C Tables 4.2.6.8 and 6.1.1.4'
O O 0.0106 0.0060 'International Tables Vol C Tables 4.2.6.8 and 6.1.1.4'
Ag Ag -0.8971 1.1015 'International Tables Vol C Tables 4.2.6.8 and 6.1.1.4'
Eu Eu -0.1578 3.6682 'International Tables Vol C Tables 4.2.6.8 and 6.1.1.4'

loop_
_geom_angle_atom_site_label_1
_geom_angle_atom_site_label_2
_geom_angle_atom_site_label_3
_geom_angle
_geom_angle_site_symmetry_1
_geom_angle_site_symmetry_3
O1 Eu1 O4 159.77(6) 3_566 3_666
O1 Eu1 O6 78.94(9) 3_566 .
O4 Eu1 O6 80.87(9) 3_666 .
O1 Eu1 O5 85.09(8) 3_566 .
O4 Eu1 O5 86.96(8) 3_666 .
O6 Eu1 O5 70.64(11) . .
O1 Eu1 O7 89.08(7) 3_566 .
O4 Eu1 O7 85.73(8) 3_666 .
O6 Eu1 O7 71.23(11) . .
O5 Eu1 O7 141.84(10) . .
O1 Eu1 O2 117.75(6) 3_566 .
O4 Eu1 O2 77.64(6) 3_666 .
O6 Eu1 O2 139.58(9) . .
O5 Eu1 O2 74.39(9) . .
O7 Eu1 O2 139.47(7) . .
O1 Eu1 O3 78.50(6) 3_566 .
O4 Eu1 O3 118.66(6) 3_666 .
O6 Eu1 O3 139.13(9) . .
O5 Eu1 O3 139.80(7) . .
O7 Eu1 O3 74.78(9) . .
O2 Eu1 O3 81.27(7) . .
O1 Eu1 O4 128.25(6) 3_566 .
O4 Eu1 O4 68.05(7) 3_666 .
O6 Eu1 O4 132.11(9) . .
O5 Eu1 O4 138.65(8) . .
O7 Eu1 O4 70.98(7) . .
O2 Eu1 O4 68.54(6) . .
O3 Eu1 O4 50.62(5) . .
O1 Eu1 O1 67.72(6) 3_566 .
O4 Eu1 O1 126.15(6) 3_666 .
O6 Eu1 O1 129.28(9) . .
O5 Eu1 O1 69.46(7) . .
O7 Eu1 O1 141.09(9) . .
O2 Eu1 O1 50.03(5) . .
O3 Eu1 O1 70.36(6) . .
O4 Eu1 O1 98.61(5) . .
O1 Eu1 C16 102.96(6) 3_566 .
O4 Eu1 C16 93.77(6) 3_666 .
O6 Eu1 C16 141.94(10) . .
O5 Eu1 C16 147.13(8) . .
O7 Eu1 C16 70.81(8) . .
O2 Eu1 C16 73.70(7) . .
O3 Eu1 C16 24.89(6) . .
O4 Eu1 C16 25.73(6) . .
O1 Eu1 C16 84.03(6) . .
O1 Eu1 C8 93.17(6) 3_566 .
O4 Eu1 C8 101.20(6) 3_666 .
O6 Eu1 C8 139.02(10) . .
O5 Eu1 C8 68.64(8) . .
O7 Eu1 C8 149.47(9) . .
O2 Eu1 C8 24.61(6) . .
O3 Eu1 C8 75.87(7) . .
O4 Eu1 C8 84.00(6) . .
O1 Eu1 C8 25.50(5) . .
C16 Eu1 C8 79.04(7) . .
O1 Eu1 Eu1 158.23(5) 3_566 3_666
O4 Eu1 Eu1 36.09(4) 3_666 3_666
O6 Eu1 Eu1 109.59(8) . 3_666
O5 Eu1 Eu1 116.52(7) . 3_666
O7 Eu1 Eu1 75.55(5) . 3_666
O2 Eu1 Eu1 69.24(4) . 3_666
O3 Eu1 Eu1 82.58(4) . 3_666
O4 Eu1 Eu1 31.96(4) . 3_666
O1 Eu1 Eu1 115.58(3) . 3_666
C16 Eu1 Eu1 57.69(5) . 3_666
C8 Eu1 Eu1 92.55(4) . 3_666
O1 Eu1 H1O 95.2(11) 3_566 .
O4 Eu1 H1O 79.7(11) 3_666 .
O6 Eu1 H1O 79.6(11) . .
O5 Eu1 H1O 12.3(11) . .
O7 Eu1 H1O 149.1(11) . .
O2 Eu1 H1O 63.2(12) . .
O3 Eu1 H1O 136.1(11) . .
O4 Eu1 H1O 126.3(11) . .
O1 Eu1 H1O 67.2(11) . .
C16 Eu1 H1O 136.9(12) . .
C8 Eu1 H1O 61.0(11) . .
Eu1 Eu1 H1O 105.9(11) 3_666 .
O1 Eu1 H2O 69.6(11) 3_566 .
O4 Eu1 H2O 102.1(10) 3_666 .
O6 Eu1 H2O 70.3(9) . .
O5 Eu1 H2O 15.5(10) . .
O7 Eu1 H2O 138.8(10) . .
O2 Eu1 H2O 81.2(10) . .
O3 Eu1 H2O 130.4(10) . .
O4 Eu1 H2O 149.5(10) . .
O1 Eu1 H2O 62.9(10) . .
C16 Eu1 H2O 146.6(10) . .
C8 Eu1 H2O 69.3(9) . .
Eu1 Eu1 H2O 131.8(10) 3_666 .
H1O Eu1 H2O 26.1(13) . .
N1 Ag1 N2 170.73(10) . 2_646
N1 Ag1 Ag1 82.28(7) . 3_556
N2 Ag1 Ag1 103.92(8) 2_646 3_556
C8 O1 Eu1 156.86(15) . 3_566
C8 O1 Eu1 90.58(13) . .
Eu1 O1 Eu1 112.28(6) 3_566 .
C8 O2 Eu1 100.03(14) . .
C16 O3 Eu1 98.40(15) . .
C16 O4 Eu1 156.15(16) . 3_666
C16 O4 Eu1 91.84(14) . .
Eu1 O4 Eu1 111.95(7) 3_666 .
Eu1 O5 H1O 113(5) . .
Eu1 O5 H2O 107(4) . .
H1O O5 H2O 123(6) . .
Eu1 O6 H3O 130(3) . .
Eu1 O6 H4O 136(5) . .
H3O O6 H4O 91(5) . .
Eu1 O7 H5O 118(3) . .
Eu1 O7 H6O 111(2) . .
H5O O7 H6O 106(4) . .
C1 N1 C5 117.7(3) . .
C1 N1 Ag1 122.22(19) . .
C5 N1 Ag1 119.8(2) . .
C9 N2 C13 117.7(3) . .
C9 N2 Ag1 123.1(2) . 2_656
C13 N2 Ag1 118.9(2) . 2_656
O10 N3 O9 119.1(5) . .
O10 N3 O8 120.0(5) . .
O9 N3 O8 119.9(5) . .
O13 N4 O11 120.4(10) . .
O13 N4 O12 123.9(9) . .
O11 N4 O12 115.6(10) . .
N1 C1 C2 122.1(3) . .
N1 C1 H1 118.9 . .
C2 C1 H1 118.9 . .
C1 C2 C3 119.5(3) . .
C1 C2 H2 120.2 . .
C3 C2 H2 120.2 . .
C2 C3 C4 119.5(3) . .
C2 C3 H3 120.3 . .
C4 C3 H3 120.3 . .
C5 C4 C3 117.7(3) . .
C5 C4 C6 120.4(3) . .
C3 C4 C6 121.9(3) . .
N1 C5 C4 123.5(3) . .
N1 C5 H5 118.3 . .
C4 C5 H5 118.3 . .
C4 C6 C7 112.0(2) . .
C4 C6 H6A 109.2 . .
C7 C6 H6A 109.2 . .
C4 C6 H6B 109.2 . .
C7 C6 H6B 109.2 . .
H6A C6 H6B 107.9 . .
C8 C7 C6 113.6(2) . .
C8 C7 H7A 108.8 . .
C6 C7 H7A 108.8 . .
C8 C7 H7B 108.8 . .
C6 C7 H7B 108.8 . .
H7A C7 H7B 107.7 . .
O2 C8 O1 119.0(2) . .
O2 C8 C7 121.5(2) . .
O1 C8 C7 119.4(2) . .
O2 C8 Eu1 55.37(12) . .
O1 C8 Eu1 63.92(12) . .
C7 C8 Eu1 172.62(18) . .
N2 C9 C10 122.6(3) . .
N2 C9 H9 118.7 . .
C10 C9 H9 118.7 . .
C9 C10 C11 119.2(3) . .
C9 C10 H10 120.4 . .
C11 C10 H10 120.4 . .
C10 C11 C12 119.6(3) . .
C10 C11 H11 120.2 . .
C12 C11 H11 120.2 . .
C13 C12 C11 117.1(3) . .
C13 C12 C14 119.9(3) . .
C11 C12 C14 123.0(3) . .
N2 C13 C12 123.9(3) . .
N2 C13 H13 118.0 . .
C12 C13 H13 118.0 . .
C12 C14 C15 110.8(2) . .
C12 C14 H14A 109.5 . .
C15 C14 H14A 109.5 . .
C12 C14 H14B 109.5 . .
C15 C14 H14B 109.5 . .
H14A C14 H14B 108.1 . .
C16 C15 C14 115.1(2) . .
C16 C15 H15A 108.5 . .
C14 C15 H15A 108.5 . .
C16 C15 H15B 108.5 . .
C14 C15 H15B 108.5 . .
H15A C15 H15B 107.5 . .
O3 C16 O4 119.1(2) . .
O3 C16 C15 122.5(2) . .
O4 C16 C15 118.4(2) . .
O3 C16 Eu1 56.71(13) . .
O4 C16 Eu1 62.43(13) . .
C15 C16 Eu1 177.80(19) . .

loop_
_geom_bond_atom_site_label_1
_geom_bond_atom_site_label_2
_geom_bond_distance
_geom_bond_site_symmetry_2
Eu1 O1 2.3238(15) 3_566
Eu1 O4 2.3394(16) 3_666
Eu1 O6 2.414(3) .
Eu1 O5 2.444(3) .
Eu1 O7 2.449(2) .
Eu1 O2 2.4679(17) .
Eu1 O3 2.4804(19) .
Eu1 O4 2.6033(17) .
Eu1 O1 2.6531(16) .
Eu1 C16 2.935(3) .
Eu1 C8 2.954(2) .
Eu1 Eu1 4.0991(2) 3_666
Eu1 H1O 2.76(6) .
Eu1 H2O 2.78(5) .
Ag1 N1 2.129(3) .
Ag1 N2 2.136(3) 2_646
Ag1 Ag1 3.3699(7) 3_556
O1 C8 1.271(3) .
O1 Eu1 2.3238(15) 3_566
O2 C8 1.249(3) .
O3 C16 1.249(3) .
O4 C16 1.275(3) .
O4 Eu1 2.3394(16) 3_666
O5 H1O 0.64(5) .
O5 H2O 0.78(5) .
O6 H3O 0.92(4) .
O6 H4O 0.59(4) .
O7 H5O 0.69(4) .
O7 H6O 0.86(4) .
O8 N3 1.226(6) .
O9 N3 1.202(6) .
O10 N3 1.179(5) .
O11 N4 1.176(8) .
O12 N4 1.248(8) .
O13 N4 1.146(9) .
N1 C1 1.345(4) .
N1 C5 1.349(4) .
N2 C9 1.338(4) .
N2 C13 1.340(4) .
N2 Ag1 2.136(3) 2_656
C1 C2 1.365(5) .
C1 H1 0.9300 .
C2 C3 1.380(4) .
C2 H2 0.9300 .
C3 C4 1.383(4) .
C3 H3 0.9300 .
C4 C5 1.374(4) .
C4 C6 1.506(4) .
C5 H5 0.9300 .
C6 C7 1.517(3) .
C6 H6A 0.9700 .
C6 H6B 0.9700 .
C7 C8 1.494(3) .
C7 H7A 0.9700 .
C7 H7B 0.9700 .
C9 C10 1.365(5) .
C9 H9 0.9300 .
C10 C11 1.382(5) .
C10 H10 0.9300 .
C11 C12 1.385(4) .
C11 H11 0.9300 .
C12 C13 1.379(4) .
C12 C14 1.507(4) .
C13 H13 0.9300 .
C14 C15 1.519(4) .
C14 H14A 0.9700 .
C14 H14B 0.9700 .
C15 C16 1.492(4) .
C15 H15A 0.9700 .
C15 H15B 0.9700 .
